data_7240651
loop_
_publ_author_name
'Urbanovsk\'y, Peter'
'Kotek, Jan'
'C\'isa\<rov\'a, Ivana'
'Hermann, Petr'

_publ_section_title
;
 Selective and clean synthesis of aminoalkyl-H-phosphinic acids from
 hypophosphorous acid by phospha-Mannich reaction
;
_journal_issue 36
_journal_name_full 'RSC Advances'
_journal_page_first 21329
_journal_page_last 21349
_journal_paper_doi 10.1039/D0RA03075A
_journal_volume 10
_journal_year 2020
_chemical_formula_moiety 'C8 H12 N O2 P'
_chemical_formula_sum 'C8 H12 N O2 P'
_chemical_formula_weight 185.16
_space_group_crystal_system orthorhombic
_space_group_IT_number 29
_space_group_name_Hall 'P 2c -2ac'
_space_group_name_H-M_alt 'P c a 21'
_atom_sites_solution_hydrogens mixed
_atom_sites_solution_primary direct
_atom_sites_solution_secondary difmap
_audit_creation_method SHELXL-2014/7
_audit_update_record
;
2020-02-19 deposited with the CCDC.	2020-05-15 downloaded from the CCDC.
;
_cell_angle_alpha 90
_cell_angle_beta 90
_cell_angle_gamma 90
_cell_formula_units_Z 8
_cell_length_a 10.4097(4)
_cell_length_b 6.3878(3)
_cell_length_c 27.1688(12)
_cell_measurement_reflns_used 6643
_cell_measurement_temperature 120(2)
_cell_measurement_theta_max 25.9374
_cell_measurement_theta_min 3.1891
_cell_volume 1806.59(14)
_computing_cell_refinement 'SAINT V8.34A (Bruker AXS Inc., 2013)'
_computing_data_collection 'Bruker Instrument Service v2014.11.0.1'
_computing_data_reduction 'SAINT V8.34A (Bruker AXS Inc., 2013)'
_computing_structure_refinement 'SHELXL 2014/7 (Sheldrick, 2014)'
_computing_structure_solution 'SHELXT 2014/5 (Sheldrick, 2014)'
_diffrn_ambient_temperature 120(2)
_diffrn_detector_area_resol_mean 8.3333
_diffrn_measured_fraction_theta_full 0.998
_diffrn_measured_fraction_theta_max 0.998
_diffrn_measurement_device_type 'Bruker APEX-II CCD'
_diffrn_measurement_method '\f and \w scans'
_diffrn_radiation_monochromator graphite
_diffrn_radiation_source 'fine-focus sealed tube'
_diffrn_radiation_type MoK\a
_diffrn_radiation_wavelength 0.71073
_diffrn_reflns_av_R_equivalents 0.0270
_diffrn_reflns_av_unetI/netI 0.0373
_diffrn_reflns_Laue_measured_fraction_full 0.998
_diffrn_reflns_Laue_measured_fraction_max 0.998
_diffrn_reflns_limit_h_max 12
_diffrn_reflns_limit_h_min -12
_diffrn_reflns_limit_k_max 7
_diffrn_reflns_limit_k_min -6
_diffrn_reflns_limit_l_max 33
_diffrn_reflns_limit_l_min -33
_diffrn_reflns_number 8771
_diffrn_reflns_point_group_measured_fraction_full 0.998
_diffrn_reflns_point_group_measured_fraction_max 0.998
_diffrn_reflns_theta_full 25.242
_diffrn_reflns_theta_max 25.960
_diffrn_reflns_theta_min 3.189
_exptl_absorpt_coefficient_mu 0.263
_exptl_absorpt_correction_T_max 0.94
_exptl_absorpt_correction_T_min 0.78
_exptl_absorpt_correction_type multi-scan
_exptl_absorpt_process_details 'SADABS V2014/5 (Bruker AXS Inc.)'
_exptl_crystal_colour colourless
_exptl_crystal_density_diffrn 1.361
_exptl_crystal_description prism
_exptl_crystal_F_000 784
_exptl_crystal_size_max 0.784
_exptl_crystal_size_mid 0.375
_exptl_crystal_size_min 0.254
_refine_diff_density_max 0.550
_refine_diff_density_min -0.314
_refine_diff_density_rms 0.063
_refine_ls_abs_structure_details
;
 Refined as an inversion twin.
;
_refine_ls_abs_structure_Flack 0.37(15)
_refine_ls_extinction_method none
_refine_ls_goodness_of_fit_ref 1.048
_refine_ls_hydrogen_treatment mixed
_refine_ls_matrix_type full
_refine_ls_number_parameters 241
_refine_ls_number_reflns 3454
_refine_ls_number_restraints 2
_refine_ls_restrained_S_all 1.048
_refine_ls_R_factor_all 0.0433
_refine_ls_R_factor_gt 0.0415
_refine_ls_shift/su_max 0.000
_refine_ls_shift/su_mean 0.000
_refine_ls_structure_factor_coef Fsqd
_refine_ls_weighting_details 'w=1/[\s^2^(Fo^2^)+(0.0585P)^2^+1.4753P] where P=(Fo^2^+2Fc^2^)/3'
_refine_ls_weighting_scheme calc
_refine_ls_wR_factor_gt 0.1078
_refine_ls_wR_factor_ref 0.1090
_reflns_Friedel_coverage 0.955
_reflns_Friedel_fraction_full 0.998
_reflns_Friedel_fraction_max 0.998
_reflns_number_gt 3301
_reflns_number_total 3454
_reflns_threshold_expression 'I > 2\s(I)'
_cod_data_source_file d0ra03075a3.cif
_cod_data_source_block bampin
_cod_depositor_comments 'Adding full bibliography for 7240636--7240653.cif.'
_cod_database_code 7240651
_shelx_shelxl_version_number 2014/7
_shelx_space_group_comment
;
The symmetry employed for this shelxl refinement is uniquely defined
by the following loop, which should always be used as a source of
symmetry information in preference to the above space-group names.
They are only intended as comments.
;
_shelx_estimated_absorpt_t_min 0.820
_shelx_estimated_absorpt_t_max 0.936

loop_
_space_group_symop_operation_xyz
'x, y, z'
'-x, -y, z+1/2'
'-x+1/2, y, z+1/2'
'x+1/2, -y, z'

loop_
_atom_site_label
_atom_site_type_symbol
_atom_site_fract_x
_atom_site_fract_y
_atom_site_fract_z
_atom_site_U_iso_or_equiv
_atom_site_adp_type
_atom_site_occupancy
_atom_site_site_symmetry_order
_atom_site_calc_flag
_atom_site_refinement_flags_posn
_atom_site_refinement_flags_adp
_atom_site_refinement_flags_occupancy
_atom_site_disorder_assembly
_atom_site_disorder_group
P1A P 0.68370(10) 1.03607(16) 0.35081(4) 0.0150(3) Uani 1 1 d D . . . .
H1A H 0.752(4) 0.887(5) 0.3304(15) 0.014(11) Uiso 1 1 d D . . . .
O11A O 0.5510(3) 0.9509(4) 0.35800(11) 0.0153(6) Uani 1 1 d . . . . .
O12A O 0.7011(3) 1.2420(4) 0.32496(12) 0.0189(6) Uani 1 1 d . . . . .
C2A C 0.7588(4) 1.0601(7) 0.41130(16) 0.0158(8) Uani 1 1 d . . . . .
H21A H 0.8456 0.9968 0.4102 0.019 Uiso 1 1 calc R U . . .
H22A H 0.7688 1.2102 0.4195 0.019 Uiso 1 1 calc R U . . .
N3A N 0.6819(3) 0.9554(5) 0.45064(13) 0.0153(8) Uani 1 1 d . . . . .
H31A H 0.655(6) 0.797(11) 0.449(2) 0.06(2) Uiso 1 1 d . . . . .
H32A H 0.594(5) 1.033(7) 0.4514(18) 0.015(12) Uiso 1 1 d . . . . .
C4A C 0.7396(4) 0.9760(7) 0.50083(17) 0.0193(9) Uani 1 1 d . . . . .
H41A H 0.7366 1.1242 0.5114 0.023 Uiso 1 1 calc R U . . .
H42A H 0.8306 0.9314 0.4999 0.023 Uiso 1 1 calc R U . . .
C5A C 0.6667(4) 0.8428(8) 0.53688(16) 0.0203(9) Uani 1 1 d . . . . .
C6A C 0.7108(5) 0.6418(8) 0.54832(17) 0.0283(10) Uani 1 1 d . . . . .
H61A H 0.7897 0.5939 0.5348 0.034 Uiso 1 1 calc R U . . .
C7A C 0.6416(6) 0.5131(9) 0.5789(2) 0.0365(12) Uani 1 1 d . . . . .
H71A H 0.6730 0.3775 0.5867 0.044 Uiso 1 1 calc R U . . .
C8A C 0.5256(6) 0.5815(11) 0.5982(2) 0.0413(14) Uani 1 1 d . . . . .
H81A H 0.4767 0.4917 0.6189 0.050 Uiso 1 1 calc R U . . .
C9A C 0.4811(5) 0.7805(10) 0.58752(19) 0.0365(13) Uani 1 1 d . . . . .
H91A H 0.4018 0.8270 0.6009 0.044 Uiso 1 1 calc R U . . .
C10A C 0.5524(4) 0.9135(8) 0.55704(17) 0.0260(10) Uani 1 1 d . . . . .
H10A H 0.5226 1.0511 0.5502 0.031 Uiso 1 1 calc R U . . .
P1X P 0.51345(9) 0.45965(15) 0.43697(4) 0.0138(3) Uani 1 1 d . . . . .
H1X H 0.430(4) 0.582(7) 0.4579(17) 0.015(11) Uiso 1 1 d . . . . .
O11X O 0.6460(3) 0.5439(4) 0.42956(11) 0.0149(7) Uani 1 1 d . . . . .
O12X O 0.4963(3) 0.2547(5) 0.46288(12) 0.0188(6) Uani 1 1 d . . . . .
C2X C 0.4364(4) 0.4370(6) 0.37636(15) 0.0155(8) Uani 1 1 d . . . . .
H21X H 0.4245 0.2870 0.3684 0.019 Uiso 1 1 calc R U . . .
H22X H 0.3505 0.5030 0.3777 0.019 Uiso 1 1 calc R U . . .
N3X N 0.5130(3) 0.5375(6) 0.33685(14) 0.0137(8) Uani 1 1 d . . . . .
H31X H 0.528(4) 0.669(7) 0.3423(15) 0.002(10) Uiso 1 1 d . . . . .
H32X H 0.592(4) 0.474(6) 0.3359(16) 0.003 Uiso 1 1 d . U . . .
C4X C 0.4523(4) 0.5117(7) 0.28698(17) 0.0193(9) Uani 1 1 d . . . . .
H41X H 0.3634 0.5665 0.2876 0.023 Uiso 1 1 calc R U . . .
H42X H 0.4488 0.3614 0.2782 0.023 Uiso 1 1 calc R U . . .
C5X C 0.5303(4) 0.6292(8) 0.24917(16) 0.0246(10) Uani 1 1 d . . . . .
C6X C 0.4927(6) 0.8282(9) 0.2344(2) 0.0386(13) Uani 1 1 d . . . . .
H61X H 0.4160 0.8880 0.2471 0.046 Uiso 1 1 calc R U . . .
C7X C 0.5671(8) 0.9398(10) 0.2011(3) 0.0573(19) Uani 1 1 d . . . . .
H71X H 0.5407 1.0753 0.1909 0.069 Uiso 1 1 calc R U . . .
C8X C 0.6786(7) 0.8558(13) 0.1829(2) 0.0547(19) Uani 1 1 d . . . . .
H81X H 0.7300 0.9347 0.1607 0.066 Uiso 1 1 calc R U . . .
C9X C 0.7165(5) 0.6559(12) 0.19662(19) 0.0444(15) Uani 1 1 d . . . . .
H91X H 0.7928 0.5966 0.1834 0.053 Uiso 1 1 calc R U . . .
C10X C 0.6421(5) 0.5429(9) 0.22978(18) 0.0300(11) Uani 1 1 d . . . . .
H10X H 0.6677 0.4060 0.2393 0.036 Uiso 1 1 calc R U . . .

loop_
_atom_site_aniso_label
_atom_site_aniso_U_11
_atom_site_aniso_U_22
_atom_site_aniso_U_33
_atom_site_aniso_U_23
_atom_site_aniso_U_13
_atom_site_aniso_U_12
P1A 0.0143(5) 0.0130(5) 0.0176(5) -0.0005(5) 0.0001(4) 0.0018(4)
O11A 0.0169(14) 0.0098(14) 0.0192(16) 0.0005(11) -0.0021(13) 0.0000(11)
O12A 0.0184(13) 0.0154(15) 0.0230(16) 0.0031(12) 0.0026(12) 0.0015(12)
C2A 0.0099(17) 0.017(2) 0.020(2) 0.0010(17) 0.0007(16) 0.0011(15)
N3A 0.0139(18) 0.016(2) 0.016(2) 0.0003(15) -0.0010(12) -0.0014(13)
C4A 0.018(2) 0.023(2) 0.017(2) -0.0030(17) -0.0037(18) 0.0008(17)
C5A 0.019(2) 0.028(2) 0.0138(19) -0.0039(18) -0.0028(16) -0.0017(18)
C6A 0.031(2) 0.036(3) 0.017(2) -0.003(2) 0.0001(19) 0.003(2)
C7A 0.049(3) 0.033(3) 0.027(3) 0.001(2) -0.005(2) -0.003(2)
C8A 0.046(3) 0.057(4) 0.021(3) 0.009(2) -0.003(2) -0.021(3)
C9A 0.024(2) 0.064(4) 0.021(2) -0.004(3) 0.003(2) -0.006(2)
C10A 0.020(2) 0.040(3) 0.018(2) -0.003(2) -0.0042(17) 0.004(2)
P1X 0.0127(5) 0.0126(5) 0.0160(5) -0.0002(5) 0.0010(4) 0.0013(4)
O11X 0.0136(13) 0.0128(15) 0.0184(16) -0.0008(12) -0.0044(13) -0.0014(10)
O12X 0.0174(14) 0.0176(15) 0.0216(15) 0.0030(12) 0.0029(12) -0.0009(12)
C2X 0.0132(18) 0.0166(19) 0.017(2) -0.0010(17) 0.0018(15) -0.0031(15)
N3X 0.0106(17) 0.014(2) 0.016(2) -0.0011(14) -0.0009(12) -0.0002(14)
C4X 0.0114(19) 0.030(2) 0.017(2) -0.0042(18) -0.0037(17) 0.0025(17)
C5X 0.026(2) 0.031(3) 0.017(2) -0.002(2) -0.0055(18) -0.0020(19)
C6X 0.055(3) 0.033(3) 0.028(3) 0.004(2) 0.000(2) 0.002(2)
C7X 0.098(6) 0.039(3) 0.036(3) 0.015(3) 0.005(4) -0.003(3)
C8X 0.056(4) 0.077(5) 0.031(3) 0.020(3) 0.002(3) -0.018(4)
C9X 0.026(3) 0.084(5) 0.023(2) 0.011(3) 0.001(2) -0.003(3)
C10X 0.021(2) 0.050(3) 0.018(2) 0.004(2) -0.0010(19) 0.002(2)

loop_
_atom_type_symbol
_atom_type_description
_atom_type_scat_dispersion_real
_atom_type_scat_dispersion_imag
_atom_type_scat_source
C C 0.0033 0.0016 'International Tables Vol C Tables 4.2.6.8 and 6.1.1.4'
H H 0.0000 0.0000 'International Tables Vol C Tables 4.2.6.8 and 6.1.1.4'
N N 0.0061 0.0033 'International Tables Vol C Tables 4.2.6.8 and 6.1.1.4'
O O 0.0106 0.0060 'International Tables Vol C Tables 4.2.6.8 and 6.1.1.4'
P P 0.1023 0.0942 'International Tables Vol C Tables 4.2.6.8 and 6.1.1.4'

loop_
_geom_angle_atom_site_label_1
_geom_angle_atom_site_label_2
_geom_angle_atom_site_label_3
_geom_angle
_geom_angle_site_symmetry_1
_geom_angle_site_symmetry_3
_geom_angle_publ_flag
O11A P1A O12A 119.36(16) . . ?
O11A P1A C2A 107.95(18) . . ?
O12A P1A C2A 107.20(19) . . ?
O11A P1A H1A 107(2) . . ?
O12A P1A H1A 112(2) . . ?
C2A P1A H1A 102(2) . . ?
N3A C2A P1A 112.1(3) . . ?
N3A C2A H21A 109.2 . . ?
P1A C2A H21A 109.2 . . ?
N3A C2A H22A 109.2 . . ?
P1A C2A H22A 109.2 . . ?
H21A C2A H22A 107.9 . . ?
C2A N3A C4A 113.5(3) . . ?
C2A N3A H31A 123(4) . . ?
C4A N3A H31A 103(4) . . ?
C2A N3A H32A 106(3) . . ?
C4A N3A H32A 107(3) . . ?
H31A N3A H32A 103(4) . . ?
N3A C4A C5A 110.0(3) . . ?
N3A C4A H41A 109.7 . . ?
C5A C4A H41A 109.7 . . ?
N3A C4A H42A 109.7 . . ?
C5A C4A H42A 109.7 . . ?
H41A C4A H42A 108.2 . . ?
C10A C5A C6A 119.6(4) . . ?
C10A C5A C4A 120.4(4) . . ?
C6A C5A C4A 119.9(4) . . ?
C7A C6A C5A 120.8(5) . . ?
C7A C6A H61A 119.6 . . ?
C5A C6A H61A 119.6 . . ?
C6A C7A C8A 119.8(5) . . ?
C6A C7A H71A 120.1 . . ?
C8A C7A H71A 120.1 . . ?
C9A C8A C7A 120.1(5) . . ?
C9A C8A H81A 120.0 . . ?
C7A C8A H81A 120.0 . . ?
C8A C9A C10A 120.3(5) . . ?
C8A C9A H91A 119.8 . . ?
C10A C9A H91A 119.8 . . ?
C5A C10A C9A 119.4(5) . . ?
C5A C10A H10A 120.3 . . ?
C9A C10A H10A 120.3 . . ?
O11X P1X O12X 119.20(16) . . ?
O11X P1X C2X 108.08(18) . . ?
O12X P1X C2X 107.49(19) . . ?
O11X P1X H1X 117(2) . . ?
O12X P1X H1X 104(2) . . ?
C2X P1X H1X 99(2) . . ?
N3X C2X P1X 112.3(3) . . ?
N3X C2X H21X 109.1 . . ?
P1X C2X H21X 109.1 . . ?
N3X C2X H22X 109.1 . . ?
P1X C2X H22X 109.1 . . ?
H21X C2X H22X 107.9 . . ?
C2X N3X C4X 112.3(3) . . ?
C2X N3X H31X 113(3) . . ?
C4X N3X H31X 110(3) . . ?
C2X N3X H32X 108(3) . . ?
C4X N3X H32X 108(3) . . ?
H31X N3X H32X 106(4) . . ?
N3X C4X C5X 109.4(3) . . ?
N3X C4X H41X 109.8 . . ?
C5X C4X H41X 109.8 . . ?
N3X C4X H42X 109.8 . . ?
C5X C4X H42X 109.8 . . ?
H41X C4X H42X 108.2 . . ?
C6X C5X C10X 119.3(5) . . ?
C6X C5X C4X 120.0(4) . . ?
C10X C5X C4X 120.7(4) . . ?
C7X C6X C5X 120.0(6) . . ?
C7X C6X H61X 120.0 . . ?
C5X C6X H61X 120.0 . . ?
C8X C7X C6X 120.5(6) . . ?
C8X C7X H71X 119.7 . . ?
C6X C7X H71X 119.7 . . ?
C7X C8X C9X 120.2(6) . . ?
C7X C8X H81X 119.9 . . ?
C9X C8X H81X 119.9 . . ?
C8X C9X C10X 119.6(6) . . ?
C8X C9X H91X 120.2 . . ?
C10X C9X H91X 120.2 . . ?
C9X C10X C5X 120.4(5) . . ?
C9X C10X H10X 119.8 . . ?
C5X C10X H10X 119.8 . . ?

loop_
_geom_bond_atom_site_label_1
_geom_bond_atom_site_label_2
_geom_bond_distance
_geom_bond_site_symmetry_2
_geom_bond_publ_flag
P1A O11A 1.498(3) . ?
P1A O12A 1.502(3) . ?
P1A C2A 1.827(5) . ?
P1A H1A 1.313(14) . ?
C2A N3A 1.493(5) . ?
C2A H21A 0.9900 . ?
C2A H22A 0.9900 . ?
N3A C4A 1.496(6) . ?
N3A H31A 1.05(7) . ?
N3A H32A 1.04(5) . ?
C4A C5A 1.503(6) . ?
C4A H41A 0.9900 . ?
C4A H42A 0.9900 . ?
C5A C10A 1.385(6) . ?
C5A C6A 1.399(7) . ?
C6A C7A 1.373(8) . ?
C6A H61A 0.9500 . ?
C7A C8A 1.388(9) . ?
C7A H71A 0.9500 . ?
C8A C9A 1.383(9) . ?
C8A H81A 0.9500 . ?
C9A C10A 1.399(7) . ?
C9A H91A 0.9500 . ?
C10A H10A 0.9500 . ?
P1X O11X 1.495(3) . ?
P1X O12X 1.497(3) . ?
P1X C2X 1.837(4) . ?
P1X H1X 1.30(4) . ?
C2X N3X 1.483(5) . ?
C2X H21X 0.9900 . ?
C2X H22X 0.9900 . ?
N3X C4X 1.504(6) . ?
N3X H31X 0.87(5) . ?
N3X H32X 0.92(5) . ?
C4X C5X 1.509(7) . ?
C4X H41X 0.9900 . ?
C4X H42X 0.9900 . ?
C5X C6X 1.390(7) . ?
C5X C10X 1.391(7) . ?
C6X C7X 1.388(9) . ?
C6X H61X 0.9500 . ?
C7X C8X 1.371(10) . ?
C7X H71X 0.9500 . ?
C8X C9X 1.388(11) . ?
C8X H81X 0.9500 . ?
C9X C10X 1.390(8) . ?
C9X H91X 0.9500 . ?
C10X H10X 0.9500 . ?
